data_4107695
loop_
_publ_author_name
'Andrei V. Malkov'
'Pedro Ram\'irez-L\'opez'
'Lada Biedermannov\'a'
'Lubom\'ir Rul\'i\<sek'
'Lenka Dufkov\'a'
'Martin Kotora'
'Fujiang Zhu'
'Pavel Ko\<covsk\'y'

_publ_section_title
;
 On the Mechanism of Asymmetric Allylation of Aldehydes with
 Allyltrichlorosilanes Catalyzed by QUINOX, a Chiral IsoquinolineN-Oxide
;
_journal_name_full 'Journal of the American Chemical Society'
_journal_page_first 5341
_journal_page_last 5348
_journal_paper_doi 10.1021/ja711338q
_journal_volume 130
_journal_year 2008
_chemical_formula_sum 'C40 H29 N O3'
_chemical_formula_weight 571.64
_chemical_name_systematic
;
 ?
;
_space_group_IT_number 19
_symmetry_cell_setting orthorhombic
_symmetry_space_group_name_Hall 'P 2ac 2ab'
_symmetry_space_group_name_H-M 'P 21 21 21'
_atom_sites_solution_hydrogens geom
_atom_sites_solution_primary direct
_atom_sites_solution_secondary difmap
_audit_creation_method SHELXL-97
_cell_angle_alpha 90.00
_cell_angle_beta 90.00
_cell_angle_gamma 90.00
_cell_formula_units_Z 4
_cell_length_a 8.8454(2)
_cell_length_b 11.7317(2)
_cell_length_c 28.2835(8)
_cell_measurement_reflns_used 3404
_cell_measurement_temperature 293(2)
_cell_measurement_theta_max 62.58
_cell_measurement_theta_min 3.77
_cell_volume 2935.02(12)
_computing_cell_refinement
;
CrysAlis RED, Oxford Diffraction Ltd.,
Version 1.171.32.5 (release 08-05-2007 CrysAlis171 .NET)
(compiled May  8 2007,13:10:02)
;
_computing_data_collection
;
CrysAlis CCD, Oxford Diffraction Ltd.,
Version 1.171.32.5 (release 08-05-2007 CrysAlis171 .NET)
(compiled May  8 2007,13:10:02)
;
_computing_data_reduction
;
CrysAlis RED, Oxford Diffraction Ltd.,
Version 1.171.32.5 (release 08-05-2007 CrysAlis171 .NET)
(compiled May  8 2007,13:10:02)
;
_computing_molecular_graphics 'SHELXS-97 (Sheldrick, 1997)'
_computing_structure_refinement 'SHELXL-97 (Sheldrick, 1997)'
_diffrn_ambient_temperature 293(2)
_diffrn_measured_fraction_theta_full 0.979
_diffrn_measured_fraction_theta_max 0.979
_diffrn_measurement_device_type 'Oxford diffraction Gemini S Ultra'
_diffrn_measurement_method '\w & \p'
_diffrn_radiation_monochromator graphite
_diffrn_radiation_source 'Enhance (Cu) X-ray Source'
_diffrn_radiation_type CuK\a
_diffrn_radiation_wavelength 1.54184
_diffrn_reflns_av_R_equivalents 0.0305
_diffrn_reflns_av_sigmaI/netI 0.0575
_diffrn_reflns_limit_h_max 8
_diffrn_reflns_limit_h_min -9
_diffrn_reflns_limit_k_max 13
_diffrn_reflns_limit_k_min -13
_diffrn_reflns_limit_l_max 22
_diffrn_reflns_limit_l_min -32
_diffrn_reflns_number 11103
_diffrn_reflns_theta_full 62.75
_diffrn_reflns_theta_max 62.75
_diffrn_reflns_theta_min 4.08
_diffrn_standards_decay_% none
_exptl_absorpt_coefficient_mu 0.641
_exptl_absorpt_correction_T_max 0.982
_exptl_absorpt_correction_T_min 0.944
_exptl_absorpt_correction_type analytical
_exptl_absorpt_process_details
;
CrysAlis RED, Oxford Diffraction Ltd.,
Version 1.171.32.5 (release 08-05-2007 CrysAlis171 .NET)
(compiled May  8 2007,13:10:02)
Analytical numeric absorption correction using a multifaceted crystal
            model based on expressions derived by R.C. Clark & J.S. Reid.
(Clark, R. C. & Reid, J. S. (1995). Acta Cryst. A51, 887-897)
;
_exptl_crystal_colour colourless
_exptl_crystal_density_diffrn 1.294
_exptl_crystal_description block
_exptl_crystal_F_000 1200
_exptl_crystal_size_max 0.16
_exptl_crystal_size_mid 0.10
_exptl_crystal_size_min 0.03
_refine_diff_density_max 0.099
_refine_diff_density_min -0.148
_refine_diff_density_rms 0.029
_refine_ls_abs_structure_details 'Flack H D (1983), Acta Cryst. A39, 876-881'
_refine_ls_abs_structure_Flack 0.3(2)
_refine_ls_extinction_coef none
_refine_ls_extinction_method none
_refine_ls_goodness_of_fit_ref 0.822
_refine_ls_hydrogen_treatment mixed
_refine_ls_matrix_type full
_refine_ls_number_parameters 513
_refine_ls_number_reflns 4358
_refine_ls_number_restraints 0
_refine_ls_restrained_S_all 0.822
_refine_ls_R_factor_all 0.0399
_refine_ls_R_factor_gt 0.0279
_refine_ls_shift/su_max 0.001
_refine_ls_shift/su_mean 0.000
_refine_ls_structure_factor_coef Fsqd
_refine_ls_weighting_details 'calc w=1/[\s^2^(Fo^2^)+(0.0229P)^2^+0.0000P] where P=(Fo^2^+2Fc^2^)/3'
_refine_ls_weighting_scheme calc
_refine_ls_wR_factor_gt 0.0541
_refine_ls_wR_factor_ref 0.0566
_reflns_number_gt 3290
_reflns_number_total 4358
_reflns_threshold_expression >2sigma(I)
_cod_data_source_file ja711338q-file004.cif
_cod_data_source_block fj20
_cod_database_code 4107695

loop_
_symmetry_equiv_pos_as_xyz
'x, y, z'
'-x+1/2, -y, z+1/2'
'-x, y+1/2, -z+1/2'
'x+1/2, -y+1/2, -z'

loop_
_atom_site_label
_atom_site_type_symbol
_atom_site_fract_x
_atom_site_fract_y
_atom_site_fract_z
_atom_site_U_iso_or_equiv
_atom_site_adp_type
_atom_site_occupancy
_atom_site_symmetry_multiplicity
_atom_site_calc_flag
O1 O 0.12671(18) 0.26564(12) 0.72396(6) 0.0416(4) Uani 1 1 d
O2 O -0.17883(17) 0.46262(11) 0.68241(5) 0.0354(4) Uani 1 1 d
O3 O 0.28657(16) 0.16975(11) 0.79604(5) 0.0381(4) Uani 1 1 d
N1 N 0.42431(19) 0.21514(11) 0.79777(6) 0.0289(4) Uani 1 1 d
C1 C -0.0279(2) 0.33076(15) 0.64103(8) 0.0295(5) Uani 1 1 d
C2 C -0.0801(2) 0.44081(16) 0.64631(8) 0.0320(5) Uani 1 1 d
C3 C -0.0340(3) 0.52870(16) 0.61502(9) 0.0379(6) Uani 1 1 d
C4 C 0.0558(3) 0.50430(18) 0.57760(9) 0.0425(6) Uani 1 1 d
C5 C 0.1094(2) 0.39242(18) 0.56970(8) 0.0385(6) Uani 1 1 d
C6 C 0.2014(3) 0.3627(2) 0.53011(9) 0.0527(7) Uani 1 1 d
C7 C 0.2521(3) 0.2545(2) 0.52362(10) 0.0564(7) Uani 1 1 d
C8 C 0.2142(3) 0.1686(2) 0.55645(9) 0.0474(6) Uani 1 1 d
C9 C 0.1246(3) 0.19323(18) 0.59441(9) 0.0405(6) Uani 1 1 d
C10 C 0.0689(2) 0.30503(16) 0.60229(7) 0.0326(5) Uani 1 1 d
C11 C -0.0815(2) 0.23867(15) 0.67335(7) 0.0301(5) Uani 1 1 d
C12 C -0.2191(2) 0.18029(15) 0.66244(8) 0.0313(5) Uani 1 1 d
C13 C -0.3051(3) 0.20731(16) 0.62198(10) 0.0422(6) Uani 1 1 d
C14 C -0.4405(3) 0.15503(18) 0.61323(11) 0.0536(7) Uani 1 1 d
C15 C -0.4973(3) 0.07305(18) 0.64486(11) 0.0539(7) Uani 1 1 d
C16 C -0.4157(3) 0.04264(17) 0.68357(10) 0.0442(6) Uani 1 1 d
C17 C -0.2736(2) 0.09356(15) 0.69333(8) 0.0348(5) Uani 1 1 d
C18 C -0.1875(3) 0.06495(16) 0.73369(8) 0.0360(5) Uani 1 1 d
C19 C -0.0574(3) 0.12050(17) 0.74354(8) 0.0354(5) Uani 1 1 d
C20 C -0.0032(2) 0.20867(15) 0.71329(8) 0.0319(5) Uani 1 1 d
C21 C 0.4794(3) 0.26504(15) 0.75675(7) 0.0305(5) Uani 1 1 d
C22 C 0.6154(2) 0.31764(15) 0.75628(8) 0.0302(5) Uani 1 1 d
C23 C 0.7052(2) 0.32285(14) 0.79747(7) 0.0273(5) Uani 1 1 d
C24 C 0.8454(2) 0.37982(17) 0.79950(9) 0.0362(5) Uani 1 1 d
C25 C 0.9272(3) 0.38172(18) 0.84028(9) 0.0423(6) Uani 1 1 d
C26 C 0.8722(3) 0.32664(18) 0.88102(10) 0.0433(6) Uani 1 1 d
C27 C 0.7371(2) 0.27056(17) 0.88046(8) 0.0371(5) Uani 1 1 d
C28 C 0.6492(2) 0.26798(15) 0.83888(7) 0.0280(5) Uani 1 1 d
C29 C 0.5067(2) 0.21328(15) 0.83781(7) 0.0281(5) Uani 1 1 d
C30 C 0.4455(2) 0.15066(15) 0.87905(8) 0.0320(5) Uani 1 1 d
C31 C 0.3560(2) 0.21102(16) 0.91291(7) 0.0346(5) Uani 1 1 d
C32 C 0.3158(2) 0.32701(18) 0.90712(9) 0.0389(5) Uani 1 1 d
C33 C 0.2309(3) 0.3809(2) 0.94039(10) 0.0499(7) Uani 1 1 d
C34 C 0.1789(3) 0.3216(3) 0.98087(10) 0.0589(8) Uani 1 1 d
C35 C 0.2145(3) 0.2103(3) 0.98703(9) 0.0589(7) Uani 1 1 d
C36 C 0.3052(3) 0.1517(2) 0.95385(8) 0.0452(6) Uani 1 1 d
C37 C 0.3480(3) 0.0362(2) 0.95952(10) 0.0543(7) Uani 1 1 d
C38 C 0.4344(3) -0.01832(19) 0.92714(9) 0.0497(7) Uani 1 1 d
C39 C 0.4851(3) 0.03784(16) 0.88561(8) 0.0403(6) Uani 1 1 d
C40 C 0.5802(3) -0.0257(2) 0.85033(10) 0.0491(7) Uani 1 1 d
H1 H 0.172(3) 0.237(2) 0.7473(10) 0.068(10) Uiso 1 1 d
H2 H -0.219(4) 0.535(2) 0.6812(11) 0.100(11) Uiso 1 1 d
H3 H -0.077(2) 0.6059(18) 0.6216(8) 0.044(6) Uiso 1 1 d
H4 H 0.088(3) 0.568(2) 0.5553(10) 0.068(8) Uiso 1 1 d
H6 H 0.232(3) 0.4216(18) 0.5093(9) 0.055(7) Uiso 1 1 d
H7 H 0.315(3) 0.234(2) 0.4977(9) 0.064(8) Uiso 1 1 d
H8 H 0.257(3) 0.0836(19) 0.5499(8) 0.057(7) Uiso 1 1 d
H9 H 0.092(2) 0.1344(17) 0.6162(8) 0.040(6) Uiso 1 1 d
H13 H -0.269(3) 0.2662(19) 0.5994(9) 0.062(7) Uiso 1 1 d
H14 H -0.502(3) 0.1786(17) 0.5857(8) 0.045(6) Uiso 1 1 d
H15 H -0.598(3) 0.0384(16) 0.6389(8) 0.041(6) Uiso 1 1 d
H16 H -0.456(3) -0.0139(18) 0.7068(9) 0.051(7) Uiso 1 1 d
H18 H -0.229(3) -0.0022(18) 0.7565(8) 0.055(7) Uiso 1 1 d
H19 H 0.002(2) 0.1064(17) 0.7700(8) 0.041(6) Uiso 1 1 d
H21 H 0.409(2) 0.2604(15) 0.7294(8) 0.033(6) Uiso 1 1 d
H22 H 0.653(2) 0.3521(15) 0.7256(8) 0.035(6) Uiso 1 1 d
H24 H 0.883(3) 0.4167(17) 0.7713(9) 0.051(7) Uiso 1 1 d
H25 H 1.031(3) 0.4219(17) 0.8414(8) 0.044(6) Uiso 1 1 d
H26 H 0.936(3) 0.3257(19) 0.9093(9) 0.058(7) Uiso 1 1 d
H27 H 0.695(2) 0.2318(14) 0.9092(7) 0.030(5) Uiso 1 1 d
H32 H 0.354(2) 0.3722(16) 0.8786(8) 0.043(6) Uiso 1 1 d
H33 H 0.200(2) 0.4530(16) 0.9353(7) 0.030(6) Uiso 1 1 d
H34 H 0.118(3) 0.362(2) 1.0002(11) 0.079(10) Uiso 1 1 d
H35 H 0.166(3) 0.163(2) 1.0158(10) 0.083(9) Uiso 1 1 d
H37 H 0.309(3) -0.0067(19) 0.9880(10) 0.064(8) Uiso 1 1 d
H38 H 0.466(3) -0.1073(19) 0.9322(8) 0.055(7) Uiso 1 1 d
H40A H 0.691(4) 0.002(2) 0.8502(10) 0.083(10) Uiso 1 1 d
H40B H 0.536(4) -0.017(3) 0.8152(14) 0.131(14) Uiso 1 1 d
H40C H 0.580(3) -0.106(2) 0.8515(10) 0.081(9) Uiso 1 1 d

loop_
_atom_site_aniso_label
_atom_site_aniso_U_11
_atom_site_aniso_U_22
_atom_site_aniso_U_33
_atom_site_aniso_U_23
_atom_site_aniso_U_13
_atom_site_aniso_U_12
O1 0.0392(10) 0.0429(8) 0.0425(10) 0.0106(8) -0.0086(7) -0.0054(8)
O2 0.0408(9) 0.0255(7) 0.0399(9) 0.0030(7) 0.0030(8) 0.0040(7)
O3 0.0352(9) 0.0380(7) 0.0413(9) 0.0097(7) -0.0084(7) -0.0136(7)
N1 0.0308(10) 0.0227(7) 0.0330(10) 0.0001(8) 0.0012(8) -0.0033(8)
C1 0.0299(11) 0.0269(9) 0.0318(11) 0.0014(9) -0.0032(9) -0.0026(9)
C2 0.0323(13) 0.0290(10) 0.0347(13) 0.0025(10) -0.0038(10) -0.0026(10)
C3 0.0381(14) 0.0288(11) 0.0467(15) 0.0076(11) -0.0026(12) -0.0013(10)
C4 0.0430(15) 0.0413(12) 0.0433(14) 0.0151(12) -0.0035(13) -0.0091(11)
C5 0.0338(13) 0.0465(12) 0.0352(14) 0.0014(11) -0.0025(11) -0.0056(11)
C6 0.0528(17) 0.0678(17) 0.0377(15) 0.0046(14) 0.0036(13) -0.0120(15)
C7 0.0539(17) 0.0753(19) 0.0401(16) -0.0158(14) 0.0059(14) 0.0007(15)
C8 0.0464(15) 0.0532(14) 0.0426(15) -0.0152(13) 0.0007(12) 0.0022(13)
C9 0.0413(14) 0.0399(12) 0.0403(15) -0.0043(12) -0.0025(12) -0.0040(11)
C10 0.0325(12) 0.0331(10) 0.0321(12) -0.0019(9) -0.0037(10) -0.0050(10)
C11 0.0314(12) 0.0217(9) 0.0370(13) 0.0022(9) 0.0033(10) 0.0017(9)
C12 0.0317(12) 0.0199(9) 0.0423(13) 0.0010(9) 0.0039(10) 0.0009(9)
C13 0.0397(14) 0.0300(10) 0.0569(16) 0.0053(12) -0.0066(13) -0.0019(11)
C14 0.0509(17) 0.0357(12) 0.074(2) 0.0072(13) -0.0226(15) -0.0072(12)
C15 0.0384(15) 0.0334(12) 0.090(2) 0.0002(13) -0.0096(15) -0.0071(12)
C16 0.0431(15) 0.0221(10) 0.0673(18) 0.0021(12) 0.0093(14) -0.0061(11)
C17 0.0362(13) 0.0187(9) 0.0495(15) -0.0024(10) 0.0085(11) 0.0024(9)
C18 0.0406(14) 0.0224(9) 0.0451(14) 0.0035(10) 0.0111(12) 0.0047(10)
C19 0.0420(14) 0.0296(10) 0.0346(13) 0.0050(10) 0.0004(12) 0.0088(11)
C20 0.0312(12) 0.0256(10) 0.0391(13) 0.0016(10) 0.0040(10) 0.0040(10)
C21 0.0402(14) 0.0253(9) 0.0260(12) 0.0008(9) -0.0003(10) 0.0011(10)
C22 0.0346(13) 0.0247(9) 0.0313(12) -0.0008(10) 0.0055(10) 0.0026(10)
C23 0.0304(11) 0.0197(8) 0.0320(12) -0.0018(9) 0.0045(10) 0.0016(9)
C24 0.0346(14) 0.0310(10) 0.0430(15) 0.0015(11) 0.0078(12) -0.0011(11)
C25 0.0338(14) 0.0392(12) 0.0539(17) 0.0015(12) 0.0010(13) -0.0083(12)
C26 0.0363(13) 0.0457(12) 0.0478(15) 0.0006(13) -0.0099(12) -0.0086(12)
C27 0.0395(14) 0.0385(10) 0.0334(13) 0.0044(11) -0.0003(11) -0.0058(11)
C28 0.0293(12) 0.0228(9) 0.0320(12) -0.0011(9) 0.0014(10) -0.0007(9)
C29 0.0321(12) 0.0244(9) 0.0278(11) -0.0012(9) -0.0001(10) 0.0008(10)
C30 0.0339(12) 0.0323(10) 0.0299(12) 0.0051(10) -0.0047(10) -0.0077(9)
C31 0.0350(12) 0.0413(11) 0.0274(12) -0.0004(10) -0.0001(10) -0.0122(10)
C32 0.0368(13) 0.0434(12) 0.0365(14) -0.0028(12) 0.0019(11) -0.0048(11)
C33 0.0431(16) 0.0540(15) 0.0526(18) -0.0140(14) -0.0003(13) -0.0003(14)
C34 0.0434(16) 0.094(2) 0.0398(16) -0.0222(17) 0.0121(13) -0.0104(17)
C35 0.0633(18) 0.0778(19) 0.0357(15) -0.0055(15) 0.0052(14) -0.0270(17)
C36 0.0484(15) 0.0595(14) 0.0277(13) -0.0029(12) 0.0008(12) -0.0204(13)
C37 0.077(2) 0.0521(15) 0.0340(14) 0.0157(13) -0.0055(14) -0.0278(15)
C38 0.0694(18) 0.0383(12) 0.0415(15) 0.0107(12) -0.0153(14) -0.0164(13)
C39 0.0513(15) 0.0327(10) 0.0369(14) 0.0056(11) -0.0115(12) -0.0112(11)
C40 0.0613(19) 0.0307(12) 0.0553(19) -0.0031(12) -0.0073(15) 0.0022(12)

loop_
_atom_type_symbol
_atom_type_description
_atom_type_scat_dispersion_real
_atom_type_scat_dispersion_imag
_atom_type_scat_source
O O 0.0492 0.0322 'International Tables Vol C Tables 4.2.6.8 and 6.1.1.4'
N N 0.0311 0.0180 'International Tables Vol C Tables 4.2.6.8 and 6.1.1.4'
C C 0.0181 0.0091 'International Tables Vol C Tables 4.2.6.8 and 6.1.1.4'
H H 0.0000 0.0000 'International Tables Vol C Tables 4.2.6.8 and 6.1.1.4'

loop_
_geom_angle_atom_site_label_1
_geom_angle_atom_site_label_2
_geom_angle_atom_site_label_3
_geom_angle
O3 N1 C29 121.32(16)
O3 N1 C21 117.39(17)
C29 N1 C21 121.29(17)
C2 C1 C10 118.91(18)
C2 C1 C11 120.33(18)
C10 C1 C11 120.61(16)
O2 C2 C1 118.02(18)
O2 C2 C3 120.88(17)
C1 C2 C3 121.1(2)
C4 C3 C2 120.2(2)
C3 C4 C5 121.1(2)
C4 C5 C10 118.8(2)
C4 C5 C6 122.8(2)
C10 C5 C6 118.4(2)
C7 C6 C5 121.5(3)
C6 C7 C8 120.0(2)
C9 C8 C7 120.3(2)
C8 C9 C10 121.4(2)
C9 C10 C1 121.74(19)
C9 C10 C5 118.5(2)
C1 C10 C5 119.79(17)
C20 C11 C12 118.99(18)
C20 C11 C1 122.02(18)
C12 C11 C1 118.99(18)
C13 C12 C17 118.4(2)
C13 C12 C11 121.77(18)
C17 C12 C11 119.8(2)
C14 C13 C12 121.2(2)
C13 C14 C15 120.3(3)
C16 C15 C14 120.1(2)
C15 C16 C17 121.1(2)
C18 C17 C16 122.3(2)
C18 C17 C12 118.87(19)
C16 C17 C12 118.7(2)
C19 C18 C17 120.7(2)
C18 C19 C20 120.8(2)
O1 C20 C11 118.84(18)
O1 C20 C19 120.4(2)
C11 C20 C19 120.7(2)
C22 C21 N1 120.9(2)
C21 C22 C23 120.8(2)
C24 C23 C22 123.31(19)
C24 C23 C28 119.1(2)
C22 C23 C28 117.58(18)
C25 C24 C23 120.6(2)
C24 C25 C26 120.1(2)
C27 C26 C25 121.0(2)
C26 C27 C28 120.2(2)
C27 C28 C29 121.25(18)
C27 C28 C23 118.94(19)
C29 C28 C23 119.81(19)
N1 C29 C28 119.51(18)
N1 C29 C30 118.19(17)
C28 C29 C30 122.27(18)
C39 C30 C31 121.6(2)
C39 C30 C29 119.2(2)
C31 C30 C29 118.95(16)
C32 C31 C36 119.0(2)
C32 C31 C30 122.52(19)
C36 C31 C30 118.52(18)
C33 C32 C31 120.4(2)
C32 C33 C34 120.6(3)
C35 C34 C33 120.2(3)
C34 C35 C36 121.0(3)
C35 C36 C37 122.8(2)
C35 C36 C31 118.8(2)
C37 C36 C31 118.4(2)
C38 C37 C36 121.8(2)
C37 C38 C39 121.3(2)
C30 C39 C38 118.4(2)
C30 C39 C40 121.9(2)
C38 C39 C40 119.7(2)

loop_
_geom_bond_atom_site_label_1
_geom_bond_atom_site_label_2
_geom_bond_distance
O1 C20 1.363(3)
O2 C2 1.368(3)
O3 N1 1.331(2)
N1 C29 1.347(3)
N1 C21 1.388(3)
C1 C2 1.379(3)
C1 C10 1.423(3)
C1 C11 1.492(3)
C2 C3 1.419(3)
C3 C4 1.354(3)
C4 C5 1.413(3)
C5 C10 1.424(3)
C5 C6 1.427(3)
C6 C7 1.359(4)
C7 C8 1.411(4)
C8 C9 1.365(3)
C9 C10 1.419(3)
C11 C20 1.371(3)
C11 C12 1.431(3)
C12 C13 1.410(3)
C12 C17 1.425(3)
C13 C14 1.368(3)
C14 C15 1.407(4)
C15 C16 1.359(4)
C16 C17 1.419(3)
C17 C18 1.413(3)
C18 C19 1.352(3)
C19 C20 1.425(3)
C21 C22 1.351(3)
C22 C23 1.411(3)
C23 C24 1.411(3)
C23 C28 1.425(3)
C24 C25 1.362(3)
C25 C26 1.408(3)
C26 C27 1.365(3)
C27 C28 1.410(3)
C28 C29 1.414(3)
C29 C30 1.481(3)
C30 C39 1.382(3)
C30 C31 1.430(3)
C31 C32 1.416(3)
C31 C36 1.424(3)
C32 C33 1.360(3)
C33 C34 1.417(4)
C34 C35 1.354(4)
C35 C36 1.413(4)
C36 C37 1.416(3)
C37 C38 1.353(4)
C38 C39 1.419(3)
C39 C40 1.503(4)
